data_7105089
loop_
_publ_author_name
'Ian R. Morgan'
'Angela Di Paolo'
'Dragoslav Vidovic'
'Ian A. Fallis'
'Simon Aldridge'

_publ_section_title
;
 Facile syntheses of dissymmetric ferrocene-functionalized Lewis acids
 and acid--base pairs
;
_journal_name_full 'Chem. Commun.'
_journal_page_first 7288
_journal_page_last 7290
_journal_paper_doi 10.1039/b917304h
_journal_year 2009
_chemical_formula_moiety 'C40 H40 B1 Fe1 P1'
_chemical_formula_sum 'C40 H40 B Fe P'
_chemical_formula_weight 618.39
_chemical_melting_point ?
_space_group_IT_number 2
_symmetry_cell_setting triclinic
_symmetry_space_group_name_Hall '-P 1'
_symmetry_space_group_name_H-M 'P -1'
_atom_sites_solution_hydrogens geom
_atom_sites_solution_primary direct
_audit_creation_date 09-07-23
_audit_creation_method CRYSTALS_ver_12.86
_cell_angle_alpha 103.6776(11)
_cell_angle_beta 98.4755(11)
_cell_angle_gamma 95.9081(11)
_cell_formula_units_Z 2
_cell_length_a 10.8437(3)
_cell_length_b 11.0155(3)
_cell_length_c 13.9298(4)
_cell_measurement_reflns_used 6481
_cell_measurement_temperature 150
_cell_measurement_theta_max 27
_cell_measurement_theta_min 5
_cell_volume 1582.54(8)
_computing_cell_refinement 'DENZO/SCALEPACK (Otwinowski & Minor, 1997)'
_computing_data_collection 'COLLECT (Nonius, 1997-2001).'
_computing_data_reduction 'DENZO/SCALEPACK (Otwinowski & Minor, 1997)'
_computing_molecular_graphics 'CAMERON (Watkin et al., 1996)'
_computing_publication_material 'CRYSTALS (Betteridge et al., 2003)'
_computing_structure_refinement 'CRYSTALS (Betteridge et al., 2003)'
_computing_structure_solution 'SIR92 (Altomare et al., 1994)'
_diffrn_ambient_temperature 150
_diffrn_measured_fraction_theta_full 0.992
_diffrn_measured_fraction_theta_max 0.991
_diffrn_measurement_device 'Nonius KappaCCD'
_diffrn_measurement_device_type Area
_diffrn_measurement_method \w
_diffrn_radiation_monochromator graphite
_diffrn_radiation_type 'Mo K\a'
_diffrn_radiation_wavelength 0.71073
_diffrn_reflns_av_R_equivalents 0.089
_diffrn_reflns_limit_h_max 14
_diffrn_reflns_limit_h_min -12
_diffrn_reflns_limit_k_max 14
_diffrn_reflns_limit_k_min -14
_diffrn_reflns_limit_l_max 18
_diffrn_reflns_limit_l_min -17
_diffrn_reflns_number 24749
_diffrn_reflns_theta_full 26.626
_diffrn_reflns_theta_max 27.449
_diffrn_reflns_theta_min 5.102
_diffrn_standards_number 0
_exptl_absorpt_coefficient_mu 0.555
_exptl_absorpt_correction_T_max 0.98
_exptl_absorpt_correction_T_min 0.94
_exptl_absorpt_correction_type multi-scan
_exptl_absorpt_process_details 'DENZO/SCALEPACK (Otwinowski & Minor, 1997)'
_exptl_crystal_colour red
_exptl_crystal_density_diffrn 1.298
_exptl_crystal_density_method 'not measured'
_exptl_crystal_description plate
_exptl_crystal_F_000 652
_exptl_crystal_size_max 0.38
_exptl_crystal_size_mid 0.14
_exptl_crystal_size_min 0.04
_refine_diff_density_max 1.19
_refine_diff_density_min -1.03
_refine_ls_extinction_coef 46(16)
_refine_ls_extinction_method 'Larson (1970), Equation 22'
_refine_ls_goodness_of_fit_ref 0.9560
_refine_ls_hydrogen_treatment constr
_refine_ls_matrix_type full
_refine_ls_number_parameters 389
_refine_ls_number_reflns 7156
_refine_ls_number_restraints 0
_refine_ls_R_factor_all 0.1073
_refine_ls_R_factor_gt 0.0495
_refine_ls_shift/su_max 0.000422
_refine_ls_structure_factor_coef Fsqd
_refine_ls_weighting_details
;
Method= Modified Sheldrick
w=1/[\s^2^(F^2^) + ( 0.03P)^2^ + 1.11P]
,where P=(max(Fo^2^,0) + 2Fc^2^)/3
;
_refine_ls_weighting_scheme calc
_refine_ls_wR_factor_all 0.1057
_refine_ls_wR_factor_gt 0.0880
_refine_ls_wR_factor_ref 0.1057
_reflns_limit_h_max 13
_reflns_limit_h_min -14
_reflns_limit_k_max 13
_reflns_limit_k_min -14
_reflns_limit_l_max 18
_reflns_limit_l_min 0
_reflns_number_gt 4419
_reflns_number_total 7156
_reflns_threshold_expression I>2.0\s(I)
_oxford_diffrn_Wilson_B_factor 1.54
_oxford_diffrn_Wilson_scale 21.19
_oxford_refine_ls_r_factor_ref 0.1073
_oxford_refine_ls_scale 0.22569(16)
_oxford_reflns_number_all 7156
_oxford_reflns_threshold_expression_ref I>-3.0\s(I)
_oxford_structure_analysis_title 059imdv08
_cod_data_source_file b917304h.txt
_cod_data_source_block 4
_cod_depositor_comments
;
The following automatic conversions were performed:
'_symmetry_cell_setting' value 'Triclinic' changed to 'triclinic'
according to '/home/saulius/struct/CIF-dictionaries/cif_core.dic'
dictionary named 'cif_core.dic' version 2.4.1 from 2010-06-29.

Automatic conversion script
Id: cif_fix_enum 1527 2010-12-29 10:47:43Z saulius 

The following automatic conversions were performed:

'_chemical_melting_point' value 'not measured' was changed to '?' -
the value is undefined or not given.

Automatic conversion script
Id: cif_fix_values 1646 2011-03-28 12:23:43Z adriana 
;
_cod_original_sg_symbol_H-M 'P -1 '
_cod_original_formula_sum 'C40 H40 B1 Fe1 P1'
_cod_database_code 7105089

loop_
_symmetry_equiv_pos_as_xyz
x,y,z
-x,-y,-z

loop_
_atom_site_label
_atom_site_type_symbol
_atom_site_fract_x
_atom_site_fract_y
_atom_site_fract_z
_atom_site_U_iso_or_equiv
_atom_site_occupancy
_atom_site_adp_type
_atom_site_refinement_flags_posn
_atom_site_refinement_flags_adp
_atom_site_refinement_flags_occupancy
_atom_site_disorder_assembly
_atom_site_disorder_group
_oxford_atom_site_special_shape
_atom_site_attached_hydrogens
Fe1 Fe 0.45240(4) 0.49563(4) 0.19954(3) 0.0213 1.0000 Uani . . . . . . .
C2 C 0.2796(2) 0.5599(2) 0.20993(19) 0.0186 1.0000 Uani . . . . . . .
C3 C 0.3651(2) 0.6441(2) 0.17374(19) 0.0189 1.0000 Uani . . . . . . .
C4 C 0.3957(2) 0.5726(2) 0.0830(2) 0.0215 1.0000 Uani . . . . . . .
C5 C 0.3359(2) 0.4468(2) 0.06194(19) 0.0220 1.0000 Uani . . . . . . .
C6 C 0.2671(2) 0.4379(2) 0.13934(19) 0.0213 1.0000 Uani . . . . . . .
P7 P 0.42676(6) 0.80995(6) 0.23523(5) 0.0207 1.0000 Uani . . . . . . .
C8 C 0.5377(2) 0.8407(2) 0.1525(2) 0.0217 1.0000 Uani . . . . . . .
C9 C 0.5033(3) 0.8602(2) 0.0583(2) 0.0246 1.0000 Uani . . . . . . .
C10 C 0.5942(3) 0.8843(3) 0.0012(2) 0.0301 1.0000 Uani . . . . . . .
C11 C 0.7205(3) 0.8896(3) 0.0391(2) 0.0333 1.0000 Uani . . . . . . .
C12 C 0.7558(3) 0.8697(3) 0.1324(2) 0.0362 1.0000 Uani . . . . . . .
C13 C 0.6656(3) 0.8456(3) 0.1891(2) 0.0298 1.0000 Uani . . . . . . .
C14 C 0.2964(2) 0.8911(2) 0.1946(2) 0.0213 1.0000 Uani . . . . . . .
C15 C 0.1926(3) 0.8340(3) 0.1211(2) 0.0283 1.0000 Uani . . . . . . .
C16 C 0.0944(3) 0.9004(3) 0.0987(2) 0.0364 1.0000 Uani . . . . . . .
C17 C 0.0988(3) 1.0246(3) 0.1501(2) 0.0388 1.0000 Uani . . . . . . .
C18 C 0.2019(3) 1.0841(3) 0.2223(2) 0.0381 1.0000 Uani . . . . . . .
C19 C 0.2997(3) 1.0176(3) 0.2451(2) 0.0295 1.0000 Uani . . . . . . .
B20 B 0.1971(3) 0.5863(3) 0.2931(2) 0.0215 1.0000 Uani . . . . . . .
C21 C 0.2004(2) 0.7248(2) 0.36314(19) 0.0216 1.0000 Uani . . . . . . .
C22 C 0.3071(2) 0.7947(2) 0.43319(19) 0.0216 1.0000 Uani . . . . . . .
C23 C 0.3087(3) 0.9212(3) 0.4807(2) 0.0255 1.0000 Uani . . . . . . .
C24 C 0.2073(3) 0.9843(3) 0.4620(2) 0.0251 1.0000 Uani . . . . . . .
C25 C 0.0991(3) 0.9145(3) 0.3986(2) 0.0266 1.0000 Uani . . . . . . .
C26 C 0.0929(2) 0.7866(3) 0.35042(19) 0.0223 1.0000 Uani . . . . . . .
C27 C -0.0291(3) 0.7214(3) 0.2843(2) 0.0335 1.0000 Uani . . . . . . .
C28 C 0.2139(3) 1.1238(3) 0.5073(2) 0.0371 1.0000 Uani . . . . . . .
C29 C 0.4202(3) 0.7344(3) 0.4623(2) 0.0286 1.0000 Uani . . . . . . .
C30 C 0.0963(2) 0.4728(2) 0.29559(19) 0.0191 1.0000 Uani . . . . . . .
C31 C 0.0005(2) 0.4121(2) 0.2123(2) 0.0239 1.0000 Uani . . . . . . .
C32 C -0.0163(3) 0.4496(3) 0.1137(2) 0.0272 1.0000 Uani . . . . . . .
C33 C -0.0897(3) 0.3155(3) 0.2193(2) 0.0289 1.0000 Uani . . . . . . .
C34 C -0.0898(3) 0.2764(3) 0.3061(2) 0.0305 1.0000 Uani . . . . . . .
C35 C 0.0047(3) 0.3344(3) 0.3885(2) 0.0301 1.0000 Uani . . . . . . .
C36 C 0.0965(3) 0.4300(3) 0.3837(2) 0.0240 1.0000 Uani . . . . . . .
C37 C 0.1974(3) 0.4855(3) 0.4750(2) 0.0328 1.0000 Uani . . . . . . .
C38 C -0.1917(3) 0.1760(3) 0.3139(3) 0.0513 1.0000 Uani . . . . . . .
C39 C 0.6080(3) 0.5571(3) 0.3110(2) 0.0323 1.0000 Uani . . . . . . .
C40 C 0.6449(3) 0.5115(3) 0.2173(2) 0.0327 1.0000 Uani . . . . . . .
C41 C 0.5906(3) 0.3830(3) 0.1796(2) 0.0309 1.0000 Uani . . . . . . .
C42 C 0.5197(3) 0.3500(3) 0.2495(2) 0.0330 1.0000 Uani . . . . . . .
C43 C 0.5303(3) 0.4581(3) 0.3311(2) 0.0320 1.0000 Uani . . . . . . .
H41 H 0.4514 0.6069 0.0426 0.0291 1.0000 Uiso R . . . . . .
H51 H 0.3419 0.3766 0.0039 0.0270 1.0000 Uiso R . . . . . .
H61 H 0.2168 0.3597 0.1449 0.0269 1.0000 Uiso R . . . . . .
H91 H 0.4161 0.8582 0.0326 0.0353 1.0000 Uiso R . . . . . .
H101 H 0.5689 0.8980 -0.0633 0.0393 1.0000 Uiso R . . . . . .
H111 H 0.7833 0.9064 0.0009 0.0469 1.0000 Uiso R . . . . . .
H121 H 0.8419 0.8717 0.1579 0.0451 1.0000 Uiso R . . . . . .
H131 H 0.6916 0.8332 0.2548 0.0380 1.0000 Uiso R . . . . . .
H151 H 0.1890 0.7478 0.0853 0.0394 1.0000 Uiso R . . . . . .
H161 H 0.0237 0.8602 0.0481 0.0526 1.0000 Uiso R . . . . . .
H171 H 0.0309 1.0699 0.1369 0.0559 1.0000 Uiso R . . . . . .
H181 H 0.2059 1.1707 0.2572 0.0552 1.0000 Uiso R . . . . . .
H191 H 0.3712 1.0587 0.2970 0.0421 1.0000 Uiso R . . . . . .
H231 H 0.3811 0.9653 0.5272 0.0350 1.0000 Uiso R . . . . . .
H251 H 0.0267 0.9544 0.3874 0.0361 1.0000 Uiso R . . . . . .
H273 H -0.0939 0.7736 0.2932 0.0531 1.0000 Uiso R . . . . . .
H272 H -0.0551 0.6420 0.3016 0.0531 1.0000 Uiso R . . . . . .
H271 H -0.0200 0.7012 0.2145 0.0530 1.0000 Uiso R . . . . . .
H281 H 0.1345 1.1432 0.5252 0.0550 1.0000 Uiso R . . . . . .
H282 H 0.2779 1.1511 0.5672 0.0552 1.0000 Uiso R . . . . . .
H283 H 0.2347 1.1709 0.4593 0.0554 1.0000 Uiso R . . . . . .
H293 H 0.4968 0.7923 0.4713 0.0465 1.0000 Uiso R . . . . . .
H292 H 0.4159 0.7113 0.5253 0.0461 1.0000 Uiso R . . . . . .
H291 H 0.4227 0.6589 0.4104 0.0459 1.0000 Uiso R . . . . . .
H321 H -0.1008 0.4666 0.0972 0.0460 1.0000 Uiso R . . . . . .
H322 H 0.0413 0.5239 0.1178 0.0460 1.0000 Uiso R . . . . . .
H323 H -0.0011 0.3809 0.0596 0.0463 1.0000 Uiso R . . . . . .
H331 H -0.1534 0.2769 0.1623 0.0382 1.0000 Uiso R . . . . . .
H351 H 0.0069 0.3085 0.4493 0.0416 1.0000 Uiso R . . . . . .
H371 H 0.1810 0.4501 0.5300 0.0550 1.0000 Uiso R . . . . . .
H372 H 0.2018 0.5761 0.4966 0.0551 1.0000 Uiso R . . . . . .
H373 H 0.2787 0.4664 0.4606 0.0549 1.0000 Uiso R . . . . . .
H383 H -0.1560 0.1170 0.3472 0.0842 1.0000 Uiso R . . . . . .
H382 H -0.2524 0.2130 0.3510 0.0842 1.0000 Uiso R . . . . . .
H381 H -0.2369 0.1278 0.2474 0.0842 1.0000 Uiso R . . . . . .
H401 H 0.6975 0.5607 0.1833 0.0410 1.0000 Uiso R . . . . . .
H421 H 0.4696 0.2659 0.2419 0.0399 1.0000 Uiso R . . . . . .
H431 H 0.4903 0.4624 0.3914 0.0452 1.0000 Uiso R . . . . . .
H391 H 0.6307 0.6448 0.3542 0.0401 1.0000 Uiso R . . . . . .
H411 H 0.5993 0.3264 0.1148 0.0421 1.0000 Uiso R . . . . . .

loop_
_atom_site_aniso_label
_atom_site_aniso_U_11
_atom_site_aniso_U_22
_atom_site_aniso_U_33
_atom_site_aniso_U_23
_atom_site_aniso_U_13
_atom_site_aniso_U_12
Fe1 0.0194(2) 0.0210(2) 0.0242(2) 0.00667(17) 0.00400(17) 0.00459(16)
C2 0.0129(13) 0.0248(14) 0.0196(14) 0.0087(11) 0.0033(11) 0.0020(11)
C3 0.0172(13) 0.0205(14) 0.0193(14) 0.0066(11) 0.0010(11) 0.0040(11)
C4 0.0146(13) 0.0251(15) 0.0274(15) 0.0079(12) 0.0088(12) 0.0050(11)
C5 0.0207(14) 0.0246(15) 0.0195(14) 0.0031(11) 0.0021(12) 0.0059(12)
C6 0.0185(14) 0.0210(14) 0.0247(15) 0.0063(12) 0.0051(12) 0.0010(11)
P7 0.0184(4) 0.0206(4) 0.0234(4) 0.0056(3) 0.0062(3) 0.0012(3)
C8 0.0220(15) 0.0164(13) 0.0283(16) 0.0057(12) 0.0089(12) 0.0030(11)
C9 0.0228(15) 0.0216(14) 0.0321(16) 0.0093(12) 0.0080(13) 0.0052(12)
C10 0.0386(18) 0.0263(16) 0.0302(17) 0.0109(13) 0.0127(14) 0.0079(13)
C11 0.0348(18) 0.0271(16) 0.047(2) 0.0140(14) 0.0254(16) 0.0061(13)
C12 0.0200(16) 0.0427(19) 0.048(2) 0.0151(16) 0.0103(15) 0.0018(14)
C13 0.0204(15) 0.0369(17) 0.0346(17) 0.0147(14) 0.0056(13) 0.0011(13)
C14 0.0187(14) 0.0232(14) 0.0276(15) 0.0101(12) 0.0150(12) 0.0048(11)
C15 0.0215(15) 0.0289(16) 0.0367(17) 0.0106(13) 0.0068(13) 0.0061(12)
C16 0.0269(17) 0.049(2) 0.0424(19) 0.0232(16) 0.0101(14) 0.0124(15)
C17 0.0371(19) 0.049(2) 0.050(2) 0.0311(17) 0.0254(17) 0.0245(16)
C18 0.057(2) 0.0277(17) 0.045(2) 0.0184(15) 0.0308(18) 0.0234(16)
C19 0.0387(18) 0.0246(16) 0.0297(17) 0.0094(13) 0.0137(14) 0.0079(13)
B20 0.0188(16) 0.0292(17) 0.0170(16) 0.0100(13) -0.0024(13) 0.0034(13)
C21 0.0213(14) 0.0256(15) 0.0200(14) 0.0090(12) 0.0061(12) 0.0025(12)
C22 0.0219(14) 0.0291(15) 0.0147(14) 0.0066(12) 0.0051(11) 0.0035(12)
C23 0.0258(15) 0.0285(16) 0.0196(15) 0.0033(12) 0.0045(12) -0.0014(12)
C24 0.0260(16) 0.0251(15) 0.0275(16) 0.0081(12) 0.0130(13) 0.0039(12)
C25 0.0239(15) 0.0297(16) 0.0319(17) 0.0103(13) 0.0154(13) 0.0094(12)
C26 0.0191(14) 0.0283(15) 0.0215(15) 0.0078(12) 0.0077(12) 0.0032(12)
C27 0.0242(16) 0.0341(17) 0.0404(19) 0.0048(14) 0.0022(14) 0.0125(13)
C28 0.0403(19) 0.0274(16) 0.0421(19) 0.0023(14) 0.0143(16) 0.0030(14)
C29 0.0236(15) 0.0329(17) 0.0286(16) 0.0065(13) 0.0060(13) 0.0019(13)
C30 0.0175(13) 0.0227(14) 0.0185(14) 0.0062(11) 0.0052(11) 0.0047(11)
C31 0.0213(14) 0.0220(14) 0.0296(16) 0.0054(12) 0.0095(12) 0.0046(12)
C32 0.0204(15) 0.0332(16) 0.0253(16) 0.0058(13) 0.0015(12) -0.0003(12)
C33 0.0273(16) 0.0238(15) 0.0337(17) 0.0021(13) 0.0080(14) 0.0039(13)
C34 0.0312(17) 0.0228(15) 0.0430(19) 0.0107(14) 0.0193(15) 0.0049(13)
C35 0.0360(18) 0.0290(16) 0.0325(17) 0.0133(13) 0.0172(15) 0.0089(14)
C36 0.0227(15) 0.0279(15) 0.0247(15) 0.0086(12) 0.0091(12) 0.0075(12)
C37 0.0285(16) 0.0443(19) 0.0299(17) 0.0184(14) 0.0041(13) 0.0059(14)
C38 0.050(2) 0.037(2) 0.067(2) 0.0140(18) 0.023(2) -0.0123(16)
C39 0.0290(17) 0.0292(16) 0.0340(18) 0.0051(14) -0.0074(14) 0.0075(13)
C40 0.0176(15) 0.0377(18) 0.0427(19) 0.0095(15) 0.0039(14) 0.0073(13)
C41 0.0242(16) 0.0326(17) 0.0354(17) 0.0052(14) 0.0024(14) 0.0135(13)
C42 0.0380(18) 0.0229(15) 0.0382(18) 0.0108(14) -0.0016(15) 0.0100(13)
C43 0.0361(18) 0.0365(17) 0.0277(16) 0.0151(14) 0.0011(14) 0.0151(14)

loop_
_atom_type_symbol
_atom_type_scat_dispersion_real
_atom_type_scat_dispersion_imag
_atom_type_scat_Cromer_Mann_a1
_atom_type_scat_Cromer_Mann_b1
_atom_type_scat_Cromer_Mann_a2
_atom_type_scat_Cromer_Mann_b2
_atom_type_scat_Cromer_Mann_a3
_atom_type_scat_Cromer_Mann_b3
_atom_type_scat_Cromer_Mann_a4
_atom_type_scat_Cromer_Mann_b4
_atom_type_scat_Cromer_Mann_c
_atom_type_scat_source
C 0.0033 0.0016 2.3100 20.8439 1.0200 10.2075 1.5886 0.5687 0.8650 51.6512 0.2156 'International Tables Vol C 4.2.6.8 and 6.1.1.4'
H 0.0000 0.0000 0.4930 10.5109 0.3229 26.1257 0.1402 3.1424 0.0408 57.7998 0.0030 'International Tables Vol C 4.2.6.8 and 6.1.1.4'
B 0.0013 0.0007 2.0545 23.2185 1.3326 1.0210 1.0979 60.3498 0.7068 0.1403 -0.1932 'International Tables Vol C 4.2.6.8 and 6.1.1.4'
Fe 0.3463 0.8444 11.7695 4.7611 7.3573 0.3072 3.5222 15.3535 2.3045 76.8805 1.0369 'International Tables Vol C 4.2.6.8 and 6.1.1.4'
P 0.1023 0.0942 6.4345 1.9067 4.1791 27.1570 1.7800 0.5260 1.4908 68.1645 1.1149 'International Tables Vol C 4.2.6.8 and 6.1.1.4'

loop_
_geom_angle_atom_site_label_1
_geom_angle_site_symmetry_1
_geom_angle_atom_site_label_2
_geom_angle_site_symmetry_2
_geom_angle_atom_site_label_3
_geom_angle_site_symmetry_3
_geom_angle
_geom_angle_publ_flag
C2 . Fe1 . C3 . 41.64(9) yes
C2 . Fe1 . C4 . 68.94(10) yes
C3 . Fe1 . C4 . 40.74(10) yes
C2 . Fe1 . C5 . 68.99(10) yes
C3 . Fe1 . C5 . 68.74(10) yes
C4 . Fe1 . C5 . 40.27(10) yes
C2 . Fe1 . C6 . 41.11(10) yes
C3 . Fe1 . C6 . 69.10(10) yes
C4 . Fe1 . C6 . 68.00(10) yes
C5 . Fe1 . C6 . 40.50(10) yes
C2 . Fe1 . C39 . 123.19(11) yes
C3 . Fe1 . C39 . 110.95(11) yes
C4 . Fe1 . C39 . 128.13(11) yes
C5 . Fe1 . C39 . 162.53(11) yes
C6 . Fe1 . C39 . 156.85(11) yes
C2 . Fe1 . C40 . 155.79(11) yes
C3 . Fe1 . C40 . 119.19(11) yes
C4 . Fe1 . C40 . 106.15(11) yes
C5 . Fe1 . C40 . 123.44(11) yes
C6 . Fe1 . C40 . 160.87(11) yes
C2 . Fe1 . C41 . 163.50(11) yes
C3 . Fe1 . C41 . 151.10(11) yes
C4 . Fe1 . C41 . 115.64(11) yes
C5 . Fe1 . C41 . 103.69(11) yes
C6 . Fe1 . C41 . 124.02(11) yes
C2 . Fe1 . C42 . 128.33(11) yes
C3 . Fe1 . C42 . 168.16(11) yes
C4 . Fe1 . C42 . 149.50(11) yes
C5 . Fe1 . C42 . 116.25(11) yes
C6 . Fe1 . C42 . 107.17(12) yes
C2 . Fe1 . C43 . 111.35(11) yes
C3 . Fe1 . C43 . 131.02(11) yes
C4 . Fe1 . C43 . 167.24(11) yes
C5 . Fe1 . C43 . 152.44(11) yes
C6 . Fe1 . C43 . 121.18(11) yes
C39 . Fe1 . C40 . 40.36(11) yes
C39 . Fe1 . C41 . 67.74(12) yes
C40 . Fe1 . C41 . 40.48(11) yes
C39 . Fe1 . C42 . 67.79(12) yes
C40 . Fe1 . C42 . 68.07(12) yes
C41 . Fe1 . C42 . 40.36(11) yes
C39 . Fe1 . C43 . 40.30(11) yes
C40 . Fe1 . C43 . 68.06(12) yes
C41 . Fe1 . C43 . 67.93(12) yes
C42 . Fe1 . C43 . 40.47(11) yes
Fe1 . C2 . C3 . 67.91(13) yes
Fe1 . C2 . C6 . 67.57(14) yes
C3 . C2 . C6 . 105.1(2) yes
Fe1 . C2 . B20 . 135.29(19) yes
C3 . C2 . B20 . 132.0(2) yes
C6 . C2 . B20 . 122.2(2) yes
C2 . C3 . Fe1 . 70.45(14) yes
C2 . C3 . C4 . 107.8(2) yes
Fe1 . C3 . C4 . 69.64(15) yes
C2 . C3 . P7 . 126.65(18) yes
Fe1 . C3 . P7 . 123.88(13) yes
C4 . C3 . P7 . 125.57(19) yes
C3 . C4 . Fe1 . 69.62(15) yes
C3 . C4 . C5 . 109.3(2) yes
Fe1 . C4 . C5 . 70.05(15) yes
C3 . C4 . H41 . 124.5 no
Fe1 . C4 . H41 . 125.8 no
C5 . C4 . H41 . 126.2 no
C4 . C5 . Fe1 . 69.69(15) yes
C4 . C5 . C6 . 107.7(2) yes
Fe1 . C5 . C6 . 68.96(15) yes
C4 . C5 . H51 . 126.4 no
Fe1 . C5 . H51 . 126.1 no
C6 . C5 . H51 . 125.9 no
C2 . C6 . C5 . 110.0(2) yes
C2 . C6 . Fe1 . 71.32(14) yes
C5 . C6 . Fe1 . 70.54(15) yes
C2 . C6 . H61 . 124.4 no
C5 . C6 . H61 . 125.6 no
Fe1 . C6 . H61 . 125.0 no
C3 . P7 . C8 . 99.84(11) yes
C3 . P7 . C14 . 102.08(12) yes
C8 . P7 . C14 . 101.18(12) yes
P7 . C8 . C9 . 124.8(2) yes
P7 . C8 . C13 . 116.8(2) yes
C9 . C8 . C13 . 118.4(2) yes
C8 . C9 . C10 . 120.9(3) yes
C8 . C9 . H91 . 119.2 no
C10 . C9 . H91 . 119.9 no
C9 . C10 . C11 . 119.9(3) yes
C9 . C10 . H101 . 119.8 no
C11 . C10 . H101 . 120.3 no
C10 . C11 . C12 . 119.7(3) yes
C10 . C11 . H111 . 120.6 no
C12 . C11 . H111 . 119.6 no
C11 . C12 . C13 . 120.4(3) yes
C11 . C12 . H121 . 119.9 no
C13 . C12 . H121 . 119.7 no
C8 . C13 . C12 . 120.7(3) yes
C8 . C13 . H131 . 119.7 no
C12 . C13 . H131 . 119.6 no
P7 . C14 . C15 . 124.6(2) yes
P7 . C14 . C19 . 117.4(2) yes
C15 . C14 . C19 . 118.0(3) yes
C14 . C15 . C16 . 120.9(3) yes
C14 . C15 . H151 . 119.2 no
C16 . C15 . H151 . 119.9 no
C15 . C16 . C17 . 120.2(3) yes
C15 . C16 . H161 . 120.1 no
C17 . C16 . H161 . 119.7 no
C16 . C17 . C18 . 120.0(3) yes
C16 . C17 . H171 . 120.7 no
C18 . C17 . H171 . 119.3 no
C17 . C18 . C19 . 119.8(3) yes
C17 . C18 . H181 . 120.2 no
C19 . C18 . H181 . 120.0 no
C14 . C19 . C18 . 121.1(3) yes
C14 . C19 . H191 . 119.0 no
C18 . C19 . H191 . 119.9 no
C2 . B20 . C21 . 122.0(2) yes
C2 . B20 . C30 . 116.6(2) yes
C21 . B20 . C30 . 121.0(2) yes
B20 . C21 . C22 . 124.5(2) yes
B20 . C21 . C26 . 118.4(2) yes
C22 . C21 . C26 . 117.0(2) yes
C21 . C22 . C23 . 120.9(2) yes
C21 . C22 . C29 . 121.7(2) yes
C23 . C22 . C29 . 117.4(2) yes
C22 . C23 . C24 . 121.9(3) yes
C22 . C23 . H231 . 119.0 no
C24 . C23 . H231 . 119.1 no
C23 . C24 . C25 . 117.6(2) yes
C23 . C24 . C28 . 121.5(3) yes
C25 . C24 . C28 . 121.0(3) yes
C24 . C25 . C26 . 122.2(3) yes
C24 . C25 . H251 . 119.3 no
C26 . C25 . H251 . 118.5 no
C21 . C26 . C25 . 120.1(2) yes
C21 . C26 . C27 . 122.7(2) yes
C25 . C26 . C27 . 117.3(2) yes
C26 . C27 . H273 . 110.6 no
C26 . C27 . H272 . 109.7 no
H273 . C27 . H272 . 108.5 no
C26 . C27 . H271 . 110.6 no
H273 . C27 . H271 . 109.2 no
H272 . C27 . H271 . 108.2 no
C24 . C28 . H281 . 110.8 no
C24 . C28 . H282 . 110.3 no
H281 . C28 . H282 . 108.4 no
C24 . C28 . H283 . 110.0 no
H281 . C28 . H283 . 108.5 no
H282 . C28 . H283 . 108.7 no
C22 . C29 . H293 . 110.5 no
C22 . C29 . H292 . 110.0 no
H293 . C29 . H292 . 108.4 no
C22 . C29 . H291 . 109.8 no
H293 . C29 . H291 . 109.1 no
H292 . C29 . H291 . 108.9 no
B20 . C30 . C31 . 122.4(2) yes
B20 . C30 . C36 . 120.6(2) yes
C31 . C30 . C36 . 117.0(2) yes
C30 . C31 . C32 . 123.8(2) yes
C30 . C31 . C33 . 120.4(3) yes
C32 . C31 . C33 . 115.7(3) yes
C31 . C32 . H321 . 109.8 no
C31 . C32 . H322 . 111.0 no
H321 . C32 . H322 . 108.7 no
C31 . C32 . H323 . 110.2 no
H321 . C32 . H323 . 108.5 no
H322 . C32 . H323 . 108.5 no
C31 . C33 . C34 . 122.0(3) yes
C31 . C33 . H331 . 118.6 no
C34 . C33 . H331 . 119.3 no
C33 . C34 . C35 . 118.2(3) yes
C33 . C34 . C38 . 121.3(3) yes
C35 . C34 . C38 . 120.4(3) yes
C34 . C35 . C36 . 121.2(3) yes
C34 . C35 . H351 . 119.8 no
C36 . C35 . H351 . 119.1 no
C30 . C36 . C35 . 121.2(3) yes
C30 . C36 . C37 . 120.9(2) yes
C35 . C36 . C37 . 118.0(3) yes
C36 . C37 . H371 . 110.6 no
C36 . C37 . H372 . 111.3 no
H371 . C37 . H372 . 108.6 no
C36 . C37 . H373 . 110.5 no
H371 . C37 . H373 . 107.5 no
H372 . C37 . H373 . 108.3 no
C34 . C38 . H383 . 110.8 no
C34 . C38 . H382 . 111.0 no
H383 . C38 . H382 . 108.2 no
C34 . C38 . H381 . 111.4 no
H383 . C38 . H381 . 107.5 no
H382 . C38 . H381 . 107.7 no
Fe1 . C39 . C40 . 69.73(16) yes
Fe1 . C39 . C43 . 69.89(17) yes
C40 . C39 . C43 . 108.5(3) yes
Fe1 . C39 . H391 . 124.7 no
C40 . C39 . H391 . 125.5 no
C43 . C39 . H391 . 126.0 no
C39 . C40 . Fe1 . 69.91(16) yes
C39 . C40 . C41 . 107.6(3) yes
Fe1 . C40 . C41 . 69.79(16) yes
C39 . C40 . H401 . 126.4 no
Fe1 . C40 . H401 . 124.7 no
C41 . C40 . H401 . 126.0 no
C40 . C41 . Fe1 . 69.73(15) yes
C40 . C41 . C42 . 108.2(3) yes
Fe1 . C41 . C42 . 69.86(16) yes
C40 . C41 . H411 . 126.0 no
Fe1 . C41 . H411 . 125.1 no
C42 . C41 . H411 . 125.8 no
C41 . C42 . Fe1 . 69.78(16) yes
C41 . C42 . C43 . 108.0(3) yes
Fe1 . C42 . C43 . 69.83(16) yes
C41 . C42 . H421 . 125.8 no
Fe1 . C42 . H421 . 125.0 no
C43 . C42 . H421 . 126.2 no
C42 . C43 . C39 . 107.7(3) yes
C42 . C43 . Fe1 . 69.71(17) yes
C39 . C43 . Fe1 . 69.82(17) yes
C42 . C43 . H431 . 125.6 no
C39 . C43 . H431 . 126.6 no
Fe1 . C43 . H431 . 126.1 no

loop_
_geom_bond_atom_site_label_1
_geom_bond_site_symmetry_1
_geom_bond_atom_site_label_2
_geom_bond_site_symmetry_2
_geom_bond_distance
_geom_bond_publ_flag
Fe1 . C2 . 2.083(2) yes
Fe1 . C3 . 2.048(3) yes
Fe1 . C4 . 2.049(3) yes
Fe1 . C5 . 2.053(3) yes
Fe1 . C6 . 2.033(3) yes
Fe1 . C39 . 2.052(3) yes
Fe1 . C40 . 2.050(3) yes
Fe1 . C41 . 2.051(3) yes
Fe1 . C42 . 2.052(3) yes
Fe1 . C43 . 2.053(3) yes
C2 . C3 . 1.469(3) yes
C2 . C6 . 1.446(3) yes
C2 . B20 . 1.558(4) yes
C3 . C4 . 1.426(3) yes
C3 . P7 . 1.832(3) yes
C4 . C5 . 1.412(4) yes
C4 . H41 . 0.989 no
C5 . C6 . 1.414(3) yes
C5 . H51 . 0.993 no
C6 . H61 . 0.996 no
P7 . C8 . 1.844(3) yes
P7 . C14 . 1.839(3) yes
C8 . C9 . 1.383(4) yes
C8 . C13 . 1.396(4) yes
C9 . C10 . 1.397(4) yes
C9 . H91 . 0.956 no
C10 . C11 . 1.383(4) yes
C10 . H101 . 0.952 no
C11 . C12 . 1.375(4) yes
C11 . H111 . 0.953 no
C12 . C13 . 1.388(4) yes
C12 . H121 . 0.945 no
C13 . H131 . 0.963 no
C14 . C15 . 1.386(4) yes
C14 . C19 . 1.398(4) yes
C15 . C16 . 1.392(4) yes
C15 . H151 . 0.956 no
C16 . C17 . 1.378(4) yes
C16 . H161 . 0.951 no
C17 . C18 . 1.377(5) yes
C17 . H171 . 0.951 no
C18 . C19 . 1.391(4) yes
C18 . H181 . 0.955 no
C19 . H191 . 0.967 no
B20 . C21 . 1.598(4) yes
B20 . C30 . 1.584(4) yes
C21 . C22 . 1.418(4) yes
C21 . C26 . 1.419(4) yes
C22 . C23 . 1.392(4) yes
C22 . C29 . 1.503(4) yes
C23 . C24 . 1.385(4) yes
C23 . H231 . 0.946 no
C24 . C25 . 1.391(4) yes
C24 . C28 . 1.507(4) yes
C25 . C26 . 1.400(4) yes
C25 . H251 . 0.949 no
C26 . C27 . 1.500(4) yes
C27 . H273 . 0.957 no
C27 . H272 . 0.985 no
C27 . H271 . 0.967 no
C28 . H281 . 0.962 no
C28 . H282 . 0.967 no
C28 . H283 . 0.975 no
C29 . H293 . 0.967 no
C29 . H292 . 0.976 no
C29 . H291 . 0.970 no
C30 . C31 . 1.416(4) yes
C30 . C36 . 1.415(4) yes
C31 . C32 . 1.516(4) yes
C31 . C33 . 1.400(4) yes
C32 . H321 . 0.959 no
C32 . H322 . 0.963 no
C32 . H323 . 0.980 no
C33 . C34 . 1.377(4) yes
C33 . H331 . 0.952 no
C34 . C35 . 1.395(4) yes
C34 . C38 . 1.514(4) yes
C35 . C36 . 1.394(4) yes
C35 . H351 . 0.953 no
C36 . C37 . 1.507(4) yes
C37 . H371 . 0.968 no
C37 . H372 . 0.965 no
C37 . H373 . 0.965 no
C38 . H383 . 0.963 no
C38 . H382 . 0.961 no
C38 . H381 . 0.980 no
C39 . C40 . 1.415(4) yes
C39 . C43 . 1.414(4) yes
C39 . H391 . 0.994 no
C40 . C41 . 1.419(4) yes
C40 . H401 . 0.989 no
C41 . C42 . 1.415(4) yes
C41 . H411 . 0.992 no
C42 . C43 . 1.420(4) yes
C42 . H421 . 0.998 no
C43 . H431 . 0.995 no
